data_4341716
loop_
_publ_author_name
'Sun, Kewen'
'Litvinchuk, Alexander P.'
'Tapp, Joshua'
'Lorenz, Bernd'
'M\"oller, Angela'

_publ_section_title
;
 BaMn9[VO4]6(OH)2: A Unique Canted Antiferromagnet with a Chiral
 &quot;Paddle-Wheel&quot; Structural Feature.
;
_journal_issue 3
_journal_name_full 'Inorganic chemistry'
_journal_page_first 898
_journal_page_last 904
_journal_paper_doi 10.1021/ic502266k
_journal_volume 54
_journal_year 2015
_chemical_formula_sum 'Ba H2 Mn9 O26 V6'
_chemical_formula_weight 1355.46
_chemical_name_systematic
;
Barium nona-manganese(II) di-hydroxide hexa-vanadate
;
_space_group_crystal_system cubic
_space_group_IT_number 198
_space_group_name_Hall 'P 2ac 2ab 3'
_space_group_name_H-M_alt 'P 21 3'
_symmetry_space_group_name_Hall 'P 2ac 2ab 3'
_symmetry_space_group_name_H-M 'P 21 3'
_atom_sites_solution_hydrogens difmap
_audit_creation_method SHELXL-2014
_audit_update_record
;
2014-09-13 # Formatted by publCIF
;
_cell_angle_alpha 90
_cell_angle_beta 90
_cell_angle_gamma 90
_cell_formula_units_Z 4
_cell_length_a 12.8417(2)
_cell_length_b 12.8417(2)
_cell_length_c 12.8417(2)
_cell_measurement_temperature 293(2)
_cell_volume 2117.72(6)
_computing_cell_refinement 'SAINT, Bruker'
_computing_data_reduction 'SAINT, Bruker'
_computing_structure_refinement 'SHELXL-2014 (Sheldrick, 2014)'
_computing_structure_solution SHELXS
_diffrn_ambient_temperature 293(2)
_diffrn_measured_fraction_theta_full 1.000
_diffrn_measured_fraction_theta_max 1.000
_diffrn_measurement_device_type 'APEX II CCD Detector Bruker AXS'
_diffrn_measurement_method 'phi and omega scans'
_diffrn_radiation_type MoK\a
_diffrn_radiation_wavelength 0.71073
_diffrn_reflns_av_R_equivalents 0.0425
_diffrn_reflns_av_unetI/netI 0.0215
_diffrn_reflns_Laue_measured_fraction_full 1.000
_diffrn_reflns_Laue_measured_fraction_max 1.000
_diffrn_reflns_limit_h_max 13
_diffrn_reflns_limit_h_min -17
_diffrn_reflns_limit_k_max 17
_diffrn_reflns_limit_k_min -16
_diffrn_reflns_limit_l_max 17
_diffrn_reflns_limit_l_min -14
_diffrn_reflns_number 11706
_diffrn_reflns_point_group_measured_fraction_full 1.000
_diffrn_reflns_point_group_measured_fraction_max 0.996
_diffrn_reflns_theta_full 25.242
_diffrn_reflns_theta_max 28.326
_diffrn_reflns_theta_min 2.243
_diffrn_source 'fine-focus sealed tube'
_exptl_absorpt_coefficient_mu 9.610
_exptl_absorpt_correction_T_max 0.3381
_exptl_absorpt_correction_T_min 0.2084
_exptl_absorpt_correction_type multi-scan
_exptl_absorpt_process_details
;
[c.f. r.h. blessing, acta cryst. (1995), a51, 33-38]
;
_exptl_crystal_colour dark-red
_exptl_crystal_density_diffrn 4.251
_exptl_crystal_description block
_exptl_crystal_F_000 2516
_exptl_crystal_size_max 0.120
_exptl_crystal_size_mid 0.100
_exptl_crystal_size_min 0.100
_refine_diff_density_max 0.486
_refine_diff_density_min -1.231
_refine_diff_density_rms 0.168
_refine_ls_abs_structure_details
;
 Flack x determined using 661 quotients [(I+)-(I-)]/[(I+)+(I-)]
 (Parsons, Flack and Wagner, Acta Cryst. B69 (2013) 249-259).
;
_refine_ls_abs_structure_Flack 0.49(8)
_refine_ls_extinction_method none
_refine_ls_goodness_of_fit_ref 1.147
_refine_ls_hydrogen_treatment constr
_refine_ls_matrix_type full
_refine_ls_number_parameters 87
_refine_ls_number_reflns 1775
_refine_ls_number_restraints 0
_refine_ls_restrained_S_all 1.147
_refine_ls_R_factor_all 0.0266
_refine_ls_R_factor_gt 0.0220
_refine_ls_shift/su_max 0.000
_refine_ls_shift/su_mean 0.000
_refine_ls_structure_factor_coef Fsqd
_refine_ls_weighting_details 'w=1/[\s^2^(Fo^2^)+(0.0304P)^2^+1.4601P] where P=(Fo^2^+2Fc^2^)/3'
_refine_ls_weighting_scheme calc
_refine_ls_wR_factor_gt 0.0601
_refine_ls_wR_factor_ref 0.0625
_reflns_Friedel_coverage 0.770
_reflns_Friedel_fraction_full 1.000
_reflns_Friedel_fraction_max 0.991
_reflns_number_gt 1555
_reflns_number_total 1775
_reflns_threshold_expression 'I > 2\s(I)'
_cod_data_source_file ic502266k_si_002.cif
_cod_data_source_block shelx
_cod_depositor_comments 'Adding full bibliography for 4341716.cif.'
_cod_original_cell_volume 2117.72(10)
_cod_database_code 4341716
_shelx_space_group_comment
;
The symmetry employed for this shelxl refinement is uniquely defined
by the following loop, which should always be used as a source of
symmetry information in preference to the above space-group names.
They are only intended as comments.
;
_shelx_estimated_absorpt_t_min 0.392
_shelx_estimated_absorpt_t_max 0.447
_shelxl_version_number 2014-3

loop_
_space_group_symop_operation_xyz
'x, y, z'
'-x+1/2, -y, z+1/2'
'x+1/2, -y+1/2, -z'
'-x, y+1/2, -z+1/2'
'y, z, x'
'-y+1/2, -z, x+1/2'
'y+1/2, -z+1/2, -x'
'-y, z+1/2, -x+1/2'
'z, x, y'
'-z, x+1/2, -y+1/2'
'-z+1/2, -x, y+1/2'
'z+1/2, -x+1/2, -y'

loop_
_atom_site_label
_atom_site_type_symbol
_atom_site_fract_x
_atom_site_fract_y
_atom_site_fract_z
_atom_site_U_iso_or_equiv
_atom_site_adp_type
_atom_site_occupancy
_atom_site_site_symmetry_order
_atom_site_calc_flag
_atom_site_refinement_flags_posn
_atom_site_refinement_flags_adp
_atom_site_refinement_flags_occupancy
Ba Ba 0.00018(7) 0.00018(7) 0.00018(7) 0.01547(13) Uani 1 3 d S T P
Mn11 Mn -0.17479(13) 0.67479(13) 0.32521(13) 0.01034(17) Uani 1 3 d S T P
Mn12 Mn 0.32406(13) 0.67594(13) 0.17594(13) 0.01034(17) Uani 1 3 d S T P
Mn2 Mn -0.00008(18) 0.00008(18) 0.50008(18) 0.0101(2) Uani 1 3 d S T P
Mn31 Mn 0.49411(13) 0.83958(11) 0.19224(11) 0.01226(13) Uani 1 1 d . . .
Mn32 Mn -0.00456(12) 0.84095(11) 0.30506(11) 0.01226(13) Uani 1 1 d . . .
V1 V -0.09257(13) 0.74576(12) 0.07316(13) 0.00858(13) Uani 1 1 d . . .
V2 V 0.07256(13) 0.59228(13) 0.24615(12) 0.00858(13) Uani 1 1 d . . .
O11 O -0.0185(5) 0.8314(6) 0.1417(5) 0.0136(4) Uani 1 1 d . . .
O21 O 0.1426(5) 0.5217(5) 0.3286(6) 0.0136(4) Uani 1 1 d . . .
O12 O -0.1716(6) 0.8201(5) -0.0103(5) 0.0127(4) Uani 1 1 d . . .
O22 O -0.0067(5) 0.6676(6) 0.3222(5) 0.0127(4) Uani 1 1 d . . .
O13 O -0.0096(5) 0.6676(6) -0.0036(5) 0.0110(4) Uani 1 1 d . . .
O23 O -0.0022(5) 0.5048(5) 0.1702(6) 0.0110(4) Uani 1 1 d . . .
O14 O -0.1662(6) 0.6725(6) 0.1568(5) 0.0120(4) Uani 1 1 d . . .
O24 O 0.1565(5) 0.6679(6) 0.1722(6) 0.0120(4) Uani 1 1 d . . .
O1 O 0.1544(5) 0.8456(5) 0.3456(5) 0.0116(7) Uani 1 3 d S T P
H1 H 0.2006 0.7994 0.2994 0.017 Uiso 1 3 d R U P
O2 O 0.6561(6) 0.8439(6) 0.1561(6) 0.0116(7) Uani 1 3 d S T P
H2 H 0.7020 0.7980 0.2020 0.017 Uiso 1 3 d R U P

loop_
_atom_site_aniso_label
_atom_site_aniso_U_11
_atom_site_aniso_U_22
_atom_site_aniso_U_33
_atom_site_aniso_U_23
_atom_site_aniso_U_13
_atom_site_aniso_U_12
Ba 0.01547(13) 0.01547(13) 0.01547(13) 0.00259(9) 0.00259(9) 0.00259(9)
Mn11 0.01034(17) 0.01034(17) 0.01034(17) -0.0011(4) 0.0011(4) -0.0011(4)
Mn12 0.01034(17) 0.01034(17) 0.01034(17) -0.0011(4) 0.0011(4) -0.0011(4)
Mn2 0.0101(2) 0.0101(2) 0.0101(2) -0.0002(2) 0.0002(2) 0.0002(2)
Mn31 0.0115(2) 0.0110(2) 0.0143(2) -0.0001(6) 0.0002(6) -0.00097(15)
Mn32 0.0115(2) 0.0110(2) 0.0143(2) -0.0001(6) 0.0002(6) -0.00097(15)
V1 0.0084(4) 0.0090(4) 0.0083(4) -0.0001(3) 0.0006(2) 0.0004(2)
V2 0.0084(4) 0.0090(4) 0.0083(4) -0.0001(3) 0.0006(2) 0.0004(2)
O11 0.0119(15) 0.0159(17) 0.0129(16) 0.0025(12) -0.0041(12) -0.0018(12)
O21 0.0119(15) 0.0159(17) 0.0129(16) 0.0025(12) -0.0041(12) -0.0018(12)
O12 0.0110(16) 0.0134(16) 0.0139(15) -0.0001(12) 0.0009(12) 0.0039(12)
O22 0.0110(16) 0.0134(16) 0.0139(15) -0.0001(12) 0.0009(12) 0.0039(12)
O13 0.0131(16) 0.0086(16) 0.0113(16) -0.0005(11) -0.0002(12) -0.0001(11)
O23 0.0131(16) 0.0086(16) 0.0113(16) -0.0005(11) -0.0002(12) -0.0001(11)
O14 0.0117(15) 0.0141(15) 0.0103(14) -0.0002(12) 0.0006(12) -0.0013(12)
O24 0.0117(15) 0.0141(15) 0.0103(14) -0.0002(12) 0.0006(12) -0.0013(12)
O1 0.0116(7) 0.0116(7) 0.0116(7) -0.0030(19) 0.0030(19) 0.0030(19)
O2 0.0116(7) 0.0116(7) 0.0116(7) -0.0030(19) 0.0030(19) 0.0030(19)

loop_
_atom_type_symbol
_atom_type_description
_atom_type_scat_dispersion_real
_atom_type_scat_dispersion_imag
_atom_type_scat_source
Ba Ba -0.3244 2.2819 'International Tables Vol C Tables 4.2.6.8 and 6.1.1.4'
Mn Mn 0.3368 0.7283 'International Tables Vol C Tables 4.2.6.8 and 6.1.1.4'
V V 0.3005 0.5294 'International Tables Vol C Tables 4.2.6.8 and 6.1.1.4'
O O 0.0106 0.0060 'International Tables Vol C Tables 4.2.6.8 and 6.1.1.4'
H H 0.0000 0.0000 'International Tables Vol C Tables 4.2.6.8 and 6.1.1.4'

loop_
_geom_angle_atom_site_label_1
_geom_angle_atom_site_label_2
_geom_angle_atom_site_label_3
_geom_angle
_geom_angle_site_symmetry_1
_geom_angle_site_symmetry_3
O11 Ba O11 118.58(6) 5_455 9_554
O11 Ba O11 118.58(6) 5_455 1_545
O11 Ba O11 118.58(6) 9_554 1_545
O11 Ba O21 179.3(3) 5_455 11_554
O11 Ba O21 62.0(3) 9_554 11_554
O11 Ba O21 61.1(3) 1_545 11_554
O11 Ba O21 62.0(3) 5_455 7_455
O11 Ba O21 61.1(3) 9_554 7_455
O11 Ba O21 179.3(3) 1_545 7_455
O21 Ba O21 118.37(6) 11_554 7_455
O11 Ba O21 61.1(3) 5_455 4_545
O11 Ba O21 179.3(3) 9_554 4_545
O11 Ba O21 62.0(3) 1_545 4_545
O21 Ba O21 118.37(6) 11_554 4_545
O21 Ba O21 118.37(6) 7_455 4_545
O11 Ba O22 126.61(18) 5_455 11_554
O11 Ba O22 93.5(2) 9_554 11_554
O11 Ba O22 69.09(17) 1_545 11_554
O21 Ba O22 52.79(19) 11_554 11_554
O21 Ba O22 110.30(19) 7_455 11_554
O21 Ba O22 86.39(18) 4_545 11_554
O11 Ba O22 93.5(2) 5_455 7_455
O11 Ba O22 69.09(17) 9_554 7_455
O11 Ba O22 126.61(18) 1_545 7_455
O21 Ba O22 86.39(18) 11_554 7_455
O21 Ba O22 52.79(19) 7_455 7_455
O21 Ba O22 110.30(19) 4_545 7_455
O22 Ba O22 57.5(2) 11_554 7_455
O11 Ba O22 69.09(17) 5_455 4_545
O11 Ba O22 126.61(18) 9_554 4_545
O11 Ba O22 93.5(2) 1_545 4_545
O21 Ba O22 110.30(19) 11_554 4_545
O21 Ba O22 86.39(18) 7_455 4_545
O21 Ba O22 52.79(19) 4_545 4_545
O22 Ba O22 57.5(2) 11_554 4_545
O22 Ba O22 57.5(2) 7_455 4_545
O11 Ba O12 110.36(19) 5_455 9_554
O11 Ba O12 54.30(19) 9_554 9_554
O11 Ba O12 86.15(18) 1_545 9_554
O21 Ba O12 70.25(17) 11_554 9_554
O21 Ba O12 94.0(2) 7_455 9_554
O21 Ba O12 126.30(18) 4_545 9_554
O22 Ba O12 123.02(14) 11_554 9_554
O22 Ba O12 123.35(15) 7_455 9_554
O22 Ba O12 179.1(2) 4_545 9_554
O11 Ba O12 54.30(19) 5_455 5_455
O11 Ba O12 86.15(18) 9_554 5_455
O11 Ba O12 110.36(19) 1_545 5_455
O21 Ba O12 126.30(18) 11_554 5_455
O21 Ba O12 70.25(17) 7_455 5_455
O21 Ba O12 94.0(2) 4_545 5_455
O22 Ba O12 179.1(2) 11_554 5_455
O22 Ba O12 123.02(14) 7_455 5_455
O22 Ba O12 123.35(15) 4_545 5_455
O12 Ba O12 56.1(2) 9_554 5_455
O11 Ba O12 86.15(18) 5_455 1_545
O11 Ba O12 110.36(19) 9_554 1_545
O11 Ba O12 54.30(19) 1_545 1_545
O21 Ba O12 94.0(2) 11_554 1_545
O21 Ba O12 126.30(18) 7_455 1_545
O21 Ba O12 70.25(17) 4_545 1_545
O22 Ba O12 123.35(15) 11_554 1_545
O22 Ba O12 179.1(2) 7_455 1_545
O22 Ba O12 123.02(14) 4_545 1_545
O12 Ba O12 56.1(2) 9_554 1_545
O12 Ba O12 56.1(2) 5_455 1_545
O22 Mn11 O22 88.6(3) 6_565 12_456
O22 Mn11 O22 88.6(3) 6_565 .
O22 Mn11 O22 88.6(3) 12_456 .
O22 Mn11 O14 174.6(3) 6_565 .
O22 Mn11 O14 91.7(2) 12_456 .
O22 Mn11 O14 86.0(3) . .
O22 Mn11 O14 91.7(2) 6_565 12_456
O22 Mn11 O14 86.0(3) 12_456 12_456
O22 Mn11 O14 174.6(3) . 12_456
O14 Mn11 O14 93.7(3) . 12_456
O22 Mn11 O14 86.0(3) 6_565 6_565
O22 Mn11 O14 174.6(3) 12_456 6_565
O22 Mn11 O14 91.7(2) . 6_565
O14 Mn11 O14 93.7(3) . 6_565
O14 Mn11 O14 93.7(3) 12_456 6_565
O22 Mn11 Mn32 135.4(2) 6_565 12_456
O22 Mn11 Mn32 46.8(2) 12_456 12_456
O22 Mn11 Mn32 92.38(19) . 12_456
O14 Mn11 Mn32 45.6(2) . 12_456
O14 Mn11 Mn32 83.60(18) 12_456 12_456
O14 Mn11 Mn32 138.5(3) 6_565 12_456
O22 Mn11 Mn32 46.8(2) 6_565 6_565
O22 Mn11 Mn32 92.38(19) 12_456 6_565
O22 Mn11 Mn32 135.4(2) . 6_565
O14 Mn11 Mn32 138.5(3) . 6_565
O14 Mn11 Mn32 45.6(2) 12_456 6_565
O14 Mn11 Mn32 83.60(18) 6_565 6_565
Mn32 Mn11 Mn32 119.850(8) 12_456 6_565
O22 Mn11 Mn32 92.39(19) 6_565 .
O22 Mn11 Mn32 135.4(2) 12_456 .
O22 Mn11 Mn32 46.8(2) . .
O14 Mn11 Mn32 83.60(18) . .
O14 Mn11 Mn32 138.5(3) 12_456 .
O14 Mn11 Mn32 45.5(2) 6_565 .
Mn32 Mn11 Mn32 119.850(8) 12_456 .
Mn32 Mn11 Mn32 119.850(8) 6_565 .
O22 Mn11 Ba 53.8(2) 6_565 4
O22 Mn11 Ba 53.8(2) 12_456 4
O22 Mn11 Ba 53.8(2) . 4
O14 Mn11 Ba 122.6(2) . 4
O14 Mn11 Ba 122.6(2) 12_456 4
O14 Mn11 Ba 122.6(2) 6_565 4
Mn32 Mn11 Ba 92.23(6) 12_456 4
Mn32 Mn11 Ba 92.23(6) 6_565 4
Mn32 Mn11 Ba 92.23(6) . 4
O12 Mn12 O12 89.9(3) 7_455 12_556
O12 Mn12 O12 89.9(3) 7_455 3_565
O12 Mn12 O12 89.9(3) 12_556 3_565
O12 Mn12 O24 90.3(2) 7_455 8_655
O12 Mn12 O24 85.8(3) 12_556 8_655
O12 Mn12 O24 175.7(3) 3_565 8_655
O12 Mn12 O24 175.7(3) 7_455 11_564
O12 Mn12 O24 90.3(2) 12_556 11_564
O12 Mn12 O24 85.8(3) 3_565 11_564
O24 Mn12 O24 94.0(3) 8_655 11_564
O12 Mn12 O24 85.8(3) 7_455 .
O12 Mn12 O24 175.7(3) 12_556 .
O12 Mn12 O24 90.3(2) 3_565 .
O24 Mn12 O24 94.0(3) 8_655 .
O24 Mn12 O24 94.0(3) 11_564 .
O12 Mn12 Mn31 135.3(2) 7_455 .
O12 Mn12 Mn31 45.4(2) 12_556 .
O12 Mn12 Mn31 91.90(19) 3_565 .
O24 Mn12 Mn31 84.96(18) 8_655 .
O24 Mn12 Mn31 45.3(2) 11_564 .
O24 Mn12 Mn31 138.8(3) . .
O12 Mn12 Mn31 45.4(2) 7_455 11_564
O12 Mn12 Mn31 91.90(19) 12_556 11_564
O12 Mn12 Mn31 135.3(2) 3_565 11_564
O24 Mn12 Mn31 45.3(2) 8_655 11_564
O24 Mn12 Mn31 138.8(3) 11_564 11_564
O24 Mn12 Mn31 84.96(18) . 11_564
Mn31 Mn12 Mn31 119.942(5) . 11_564
O12 Mn12 Mn31 91.90(19) 7_455 8_655
O12 Mn12 Mn31 135.3(2) 12_556 8_655
O12 Mn12 Mn31 45.4(2) 3_565 8_655
O24 Mn12 Mn31 138.8(3) 8_655 8_655
O24 Mn12 Mn31 84.96(18) 11_564 8_655
O24 Mn12 Mn31 45.3(2) . 8_655
Mn31 Mn12 Mn31 119.942(5) . 8_655
Mn31 Mn12 Mn31 119.942(5) 11_564 8_655
O12 Mn12 Ba 54.7(2) 7_455 3
O12 Mn12 Ba 54.7(2) 12_556 3
O12 Mn12 Ba 54.7(2) 3_565 3
O24 Mn12 Ba 122.4(2) 8_655 3
O24 Mn12 Ba 122.4(2) 11_564 3
O24 Mn12 Ba 122.4(2) . 3
Mn31 Mn12 Ba 91.38(6) . 3
Mn31 Mn12 Ba 91.39(6) 11_564 3
Mn31 Mn12 Ba 91.39(6) 8_655 3
O13 Mn2 O13 92.2(3) 6 4_545
O13 Mn2 O13 92.2(3) 6 9
O13 Mn2 O13 92.2(3) 4_545 9
O13 Mn2 O23 89.6(2) 6 6
O13 Mn2 O23 178.2(4) 4_545 6
O13 Mn2 O23 87.4(2) 9 6
O13 Mn2 O23 178.2(4) 6 9
O13 Mn2 O23 87.4(2) 4_545 9
O13 Mn2 O23 89.6(2) 9 9
O23 Mn2 O23 90.9(3) 6 9
O13 Mn2 O23 87.4(2) 6 4_545
O13 Mn2 O23 89.6(2) 4_545 4_545
O13 Mn2 O23 178.2(4) 9 4_545
O23 Mn2 O23 90.9(3) 6 4_545
O23 Mn2 O23 90.9(3) 9 4_545
O13 Mn2 Mn31 93.1(3) 6 2_565
O13 Mn2 Mn31 48.9(2) 4_545 2_565
O13 Mn2 Mn31 43.2(2) 9 2_565
O23 Mn2 Mn31 130.6(2) 6 2_565
O23 Mn2 Mn31 87.9(2) 9 2_565
O23 Mn2 Mn31 138.5(2) 4_545 2_565
O13 Mn2 Mn31 48.9(2) 6 5_455
O13 Mn2 Mn31 43.2(2) 4_545 5_455
O13 Mn2 Mn31 93.1(3) 9 5_455
O23 Mn2 Mn31 138.5(2) 6 5_455
O23 Mn2 Mn31 130.6(2) 9 5_455
O23 Mn2 Mn31 87.9(2) 4_545 5_455
Mn31 Mn2 Mn31 62.74(7) 2_565 5_455
O13 Mn2 Mn31 43.2(2) 6 10_546
O13 Mn2 Mn31 93.1(3) 4_545 10_546
O13 Mn2 Mn31 48.9(2) 9 10_546
O23 Mn2 Mn31 87.9(2) 6 10_546
O23 Mn2 Mn31 138.5(2) 9 10_546
O23 Mn2 Mn31 130.6(2) 4_545 10_546
Mn31 Mn2 Mn31 62.74(7) 2_565 10_546
Mn31 Mn2 Mn31 62.74(7) 5_455 10_546
O13 Mn2 Mn32 87.2(2) 6 1_545
O13 Mn2 Mn32 130.4(2) 4_545 1_545
O13 Mn2 Mn32 137.4(2) 9 1_545
O23 Mn2 Mn32 50.0(2) 6 1_545
O23 Mn2 Mn32 91.8(3) 9 1_545
O23 Mn2 Mn32 40.9(2) 4_545 1_545
Mn31 Mn2 Mn32 179.28(5) 2_565 1_545
Mn31 Mn2 Mn32 117.09(3) 5_455 1_545
Mn31 Mn2 Mn32 117.87(3) 10_546 1_545
O13 Mn2 Mn32 130.4(2) 6 8_645
O13 Mn2 Mn32 137.4(2) 4_545 8_645
O13 Mn2 Mn32 87.2(2) 9 8_645
O23 Mn2 Mn32 40.9(2) 6 8_645
O23 Mn2 Mn32 50.0(2) 9 8_645
O23 Mn2 Mn32 91.8(3) 4_545 8_645
Mn31 Mn2 Mn32 117.87(3) 2_565 8_645
Mn31 Mn2 Mn32 179.28(5) 5_455 8_645
Mn31 Mn2 Mn32 117.09(3) 10_546 8_645
Mn32 Mn2 Mn32 62.31(7) 1_545 8_645
O13 Mn2 Mn32 137.4(2) 6 11_554
O13 Mn2 Mn32 87.2(2) 4_545 11_554
O13 Mn2 Mn32 130.4(2) 9 11_554
O23 Mn2 Mn32 91.8(3) 6 11_554
O23 Mn2 Mn32 40.9(2) 9 11_554
O23 Mn2 Mn32 50.0(2) 4_545 11_554
Mn31 Mn2 Mn32 117.09(3) 2_565 11_554
Mn31 Mn2 Mn32 117.87(3) 5_455 11_554
Mn31 Mn2 Mn32 179.28(5) 10_546 11_554
Mn32 Mn2 Mn32 62.31(7) 1_545 11_554
Mn32 Mn2 Mn32 62.31(7) 8_645 11_554
O2 Mn31 O21 108.1(3) . 8_655
O2 Mn31 O24 158.9(3) . 11_564
O21 Mn31 O24 93.0(3) 8_655 11_564
O2 Mn31 O12 92.0(3) . 12_556
O21 Mn31 O12 90.3(3) 8_655 12_556
O24 Mn31 O12 89.2(3) 11_564 12_556
O2 Mn31 O13 83.6(3) . 11_564
O21 Mn31 O13 102.3(3) 8_655 11_564
O24 Mn31 O13 90.6(3) 11_564 11_564
O12 Mn31 O13 167.5(3) 12_556 11_564
O2 Mn31 O13 78.6(3) . 3_565
O21 Mn31 O13 171.1(3) 8_655 3_565
O24 Mn31 O13 80.6(3) 11_564 3_565
O12 Mn31 O13 83.6(3) 12_556 3_565
O13 Mn31 O13 84.0(4) 11_564 3_565
O2 Mn31 Mn12 134.77(15) . .
O21 Mn31 Mn12 87.4(2) 8_655 .
O24 Mn31 Mn12 45.2(2) 11_564 .
O12 Mn31 Mn12 44.47(18) 12_556 .
O13 Mn31 Mn12 135.5(2) 11_564 .
O13 Mn31 Mn12 83.72(18) 3_565 .
O2 Mn31 Mn2 78.1(3) . 2_564
O21 Mn31 Mn2 143.8(2) 8_655 2_564
O24 Mn31 Mn2 84.1(2) 11_564 2_564
O12 Mn31 Mn2 125.67(19) 12_556 2_564
O13 Mn31 Mn2 41.93(19) 11_564 2_564
O13 Mn31 Mn2 42.10(17) 3_565 2_564
Mn12 Mn31 Mn2 114.03(5) . 2_564
O1 Mn32 O11 109.3(3) . .
O1 Mn32 O23 84.0(3) . 4
O11 Mn32 O23 102.1(3) . 4
O1 Mn32 O14 155.9(3) . 6_565
O11 Mn32 O14 94.9(3) . 6_565
O23 Mn32 O14 90.1(3) 4 6_565
O1 Mn32 O22 90.9(2) . .
O11 Mn32 O22 92.2(3) . .
O23 Mn32 O22 165.7(3) 4 .
O14 Mn32 O22 89.1(2) 6_565 .
O1 Mn32 O23 75.9(3) . 6_565
O11 Mn32 O23 171.7(3) . 6_565
O23 Mn32 O23 84.8(4) 4 6_565
O14 Mn32 O23 80.3(3) 6_565 6_565
O22 Mn32 O23 81.0(3) . 6_565
O1 Mn32 Mn11 133.59(13) . .
O11 Mn32 Mn11 89.0(2) . .
O23 Mn32 Mn11 134.7(2) 4 .
O14 Mn32 Mn11 44.9(2) 6_565 .
O22 Mn32 Mn11 44.79(18) . .
O23 Mn32 Mn11 82.78(18) 6_565 .
O1 Mn32 Mn2 76.9(3) . 1_565
O11 Mn32 Mn2 144.0(2) . 1_565
O23 Mn32 Mn2 42.2(2) 4 1_565
O14 Mn32 Mn2 83.0(2) 6_565 1_565
O22 Mn32 Mn2 123.57(19) . 1_565
O23 Mn32 Mn2 42.55(17) 6_565 1_565
Mn11 Mn32 Mn2 112.78(5) . 1_565
O11 V1 O14 109.8(3) . .
O11 V1 O12 106.7(3) . .
O14 V1 O12 111.2(4) . .
O11 V1 O13 108.6(4) . .
O14 V1 O13 111.8(4) . .
O12 V1 O13 108.4(3) . .
O11 V1 Ba 50.4(2) . 1_565
O14 V1 Ba 147.6(3) . 1_565
O12 V1 Ba 62.6(3) . 1_565
O13 V1 Ba 99.8(2) . 1_565
O21 V2 O22 105.5(3) . .
O21 V2 O24 108.6(4) . .
O22 V2 O24 111.5(4) . .
O21 V2 O23 107.4(4) . .
O22 V2 O23 110.5(3) . .
O24 V2 O23 113.0(4) . .
O21 V2 Ba 51.8(3) . 4
O22 V2 Ba 60.9(3) . 4
O24 V2 Ba 147.5(3) . 4
O23 V2 Ba 98.6(2) . 4
V1 O11 Mn32 126.9(4) . .
V1 O11 Ba 102.1(3) . 1_565
Mn32 O11 Ba 125.8(3) . 1_565
V2 O21 Mn31 129.2(4) . 11_564
V2 O21 Ba 101.2(3) . 4
Mn31 O21 Ba 125.0(3) 11_564 4
V1 O12 Mn12 129.6(4) . 3_465
V1 O12 Mn31 121.3(4) . 6_564
Mn12 O12 Mn31 90.1(3) 3_465 6_564
V1 O12 Ba 88.2(3) . 1_565
Mn12 O12 Ba 92.5(3) 3_465 1_565
Mn31 O12 Ba 137.7(3) 6_564 1_565
V2 O22 Mn11 128.9(4) . .
V2 O22 Mn32 119.9(4) . .
Mn11 O22 Mn32 88.4(3) . .
V2 O22 Ba 90.7(3) . 4
Mn11 O22 Ba 92.5(3) . 4
Mn32 O22 Ba 138.9(3) . 4
V1 O13 Mn2 126.2(4) . 4
V1 O13 Mn31 119.0(3) . 8_655
Mn2 O13 Mn31 94.9(3) 4 8_655
V1 O13 Mn31 126.3(4) . 3_465
Mn2 O13 Mn31 89.0(3) 4 3_465
Mn31 O13 Mn31 92.4(3) 8_655 3_465
V2 O23 Mn32 121.5(4) . 4_545
V2 O23 Mn2 124.1(4) . 4
Mn32 O23 Mn2 96.9(3) 4_545 4
V2 O23 Mn32 125.0(4) . 12_456
Mn32 O23 Mn32 92.7(3) 4_545 12_456
Mn2 O23 Mn32 87.4(3) 4 12_456
V1 O14 Mn11 130.4(4) . .
V1 O14 Mn32 130.0(5) . 12_456
Mn11 O14 Mn32 89.5(2) . 12_456
V2 O24 Mn12 129.4(4) . .
V2 O24 Mn31 129.6(5) . 8_655
Mn12 O24 Mn31 89.5(2) . 8_655
Mn32 O1 Mn32 105.1(3) 11_564 8_655
Mn32 O1 Mn32 105.1(3) 11_564 .
Mn32 O1 Mn32 105.1(3) 8_655 .
Mn32 O1 H1 113.6 11_564 .
Mn32 O1 H1 113.6 8_655 .
Mn32 O1 H1 113.6 . .
Mn31 O2 Mn31 103.4(4) 12_566 6_664
Mn31 O2 Mn31 103.4(4) 12_566 .
Mn31 O2 Mn31 103.4(4) 6_664 .
Mn31 O2 H2 115.0 12_566 .
Mn31 O2 H2 115.0 6_664 .
Mn31 O2 H2 115.0 . .

loop_
_geom_bond_atom_site_label_1
_geom_bond_atom_site_label_2
_geom_bond_distance
_geom_bond_site_symmetry_2
Ba O11 2.838(7) 5_455
Ba O11 2.838(7) 9_554
Ba O11 2.838(7) 1_545
Ba O21 2.876(8) 11_554
Ba O21 2.876(8) 7_455
Ba O21 2.876(8) 4_545
Ba O22 3.136(7) 11_554
Ba O22 3.136(7) 7_455
Ba O22 3.136(7) 4_545
Ba O12 3.199(8) 9_554
Ba O12 3.199(8) 5_455
Ba O12 3.199(8) 1_545
Mn11 O22 2.161(7) 6_565
Mn11 O22 2.161(7) 12_456
Mn11 O22 2.161(7) .
Mn11 O14 2.165(7) .
Mn11 O14 2.165(7) 12_456
Mn11 O14 2.165(7) 6_565
Mn11 Mn32 3.0658(14) 12_456
Mn11 Mn32 3.0658(14) 6_565
Mn11 Mn32 3.0658(14) .
Mn11 Ba 3.884(3) 4
Mn12 O12 2.128(7) 7_455
Mn12 O12 2.128(7) 12_556
Mn12 O12 2.128(7) 3_565
Mn12 O24 2.155(7) 8_655
Mn12 O24 2.155(7) 11_564
Mn12 O24 2.155(7) .
Mn12 Mn31 3.0379(14) .
Mn12 Mn31 3.0379(14) 11_564
Mn12 Mn31 3.0379(14) 8_655
Mn12 Ba 3.917(3) 3
Mn2 O13 2.156(7) 6
Mn2 O13 2.156(7) 4_545
Mn2 O13 2.156(7) 9
Mn2 O23 2.188(7) 6
Mn2 O23 2.188(7) 9
Mn2 O23 2.188(7) 4_545
Mn2 Mn31 3.215(4) 2_565
Mn2 Mn31 3.215(4) 5_455
Mn2 Mn31 3.215(4) 10_546
Mn2 Mn32 3.233(4) 1_545
Mn2 Mn32 3.233(4) 8_645
Mn2 Mn32 3.233(4) 11_554
Mn31 O2 2.132(6) .
Mn31 O21 2.135(7) 8_655
Mn31 O24 2.159(8) 11_564
Mn31 O12 2.164(8) 12_556
Mn31 O13 2.210(7) 11_564
Mn31 O13 2.424(7) 3_565
Mn31 Mn2 3.215(4) 2_564
Mn32 O1 2.107(5) .
Mn32 O11 2.109(7) .
Mn32 O23 2.130(7) 4
Mn32 O14 2.189(8) 6_565
Mn32 O22 2.237(8) .
Mn32 O23 2.480(7) 6_565
Mn32 Mn2 3.233(4) 1_565
V1 O11 1.699(7) .
V1 O14 1.712(7) .
V1 O12 1.758(7) .
V1 O13 1.765(8) .
V1 Ba 3.6017(17) 1_565
V2 O21 1.659(7) .
V2 O22 1.711(7) .
V2 O24 1.734(7) .
V2 O23 1.770(8) .
V2 Ba 3.5893(17) 4
O11 Ba 2.838(7) 1_565
O21 Mn31 2.135(7) 11_564
O21 Ba 2.876(8) 4
O12 Mn12 2.128(7) 3_465
O12 Mn31 2.164(8) 6_564
O12 Ba 3.199(8) 1_565
O22 Ba 3.136(7) 4
O13 Mn2 2.156(7) 4
O13 Mn31 2.210(7) 8_655
O13 Mn31 2.424(7) 3_465
O23 Mn32 2.130(7) 4_545
O23 Mn2 2.188(7) 4
O23 Mn32 2.480(7) 12_456
O14 Mn32 2.189(8) 12_456
O24 Mn31 2.159(7) 8_655
O1 Mn32 2.107(5) 11_564
O1 Mn32 2.107(5) 8_655
O1 H1 1.0267 .
O2 Mn31 2.132(6) 12_566
O2 Mn31 2.132(6) 6_664
O2 H2 1.0211 .
